data_4515273
loop_
_publ_author_name
'Li, Nan'
'Liu, Yan Yan'
'Li, Yan'
'Zhuang, Jia Bao'
'Cui, Rong Rong'
'Gong, Qian'
'Zhao, Na'
'Tang, Ben Zhong'

_publ_section_title
;
 Fine Tuning of Emission Behavior, Self-Assembly, Anion Sensing, and
 Mitochondria Targeting of Pyridinium-Functionalized Tetraphenylethene by
 Alkyl Chain Engineering.
;
_journal_issue 28
_journal_name_full 'ACS applied materials &amp; interfaces'
_journal_page_first 24249
_journal_page_last 24257
_journal_paper_doi 10.1021/acsami.8b04113
_journal_volume 10
_journal_year 2018
_chemical_absolute_configuration ad
_chemical_formula_moiety '2(Br), C H2 Cl2, 2(C36 H32 N)'
_chemical_formula_sum 'C73 H65 Br2 Cl2 N2'
_chemical_formula_weight 1200.99
_space_group_crystal_system monoclinic
_space_group_IT_number 4
_space_group_name_Hall 'P 2yb'
_space_group_name_H-M_alt 'P 1 21 1'
_atom_sites_solution_hydrogens geom
_atom_sites_solution_primary direct
_atom_sites_solution_secondary difmap
_audit_creation_date 2018-02-08
_audit_creation_method
;
Olex2 1.2
(compiled 2017.03.28 svn.r3405 for OlexSys, GUI svn.r5337)
;
_cell_angle_alpha 90.00
_cell_angle_beta 94.697(3)
_cell_angle_gamma 90.00
_cell_formula_units_Z 2
_cell_length_a 12.2446(4)
_cell_length_b 9.4399(4)
_cell_length_c 27.8334(10)
_cell_measurement_reflns_used 6346
_cell_measurement_temperature 293(2)
_cell_measurement_theta_max 55.8050
_cell_measurement_theta_min 3.8300
_cell_volume 3206.4(2)
_computing_cell_refinement 'Bruker FRAMBO'
_computing_data_collection 'Bruker FRAMBO'
_computing_data_reduction 'Bruker SAINT'
_computing_molecular_graphics 'Olex2 (Dolomanov et al., 2009)'
_computing_publication_material 'Olex2 (Dolomanov et al., 2009)'
_computing_structure_refinement 'XL (Sheldrick, 2008)'
_computing_structure_solution 'SHELXS-97 (Sheldrick, 1990)'
_diffrn_ambient_temperature 293(2)
_diffrn_detector_area_resol_mean 16.0356
_diffrn_detector_type Eos
_diffrn_measured_fraction_theta_full 0.997
_diffrn_measured_fraction_theta_max 0.997
_diffrn_measurement_device_type 'Xcalibur, Eos, Gemini'
_diffrn_radiation_monochromator graphite
_diffrn_radiation_type CuK\a
_diffrn_radiation_wavelength 1.54178
_diffrn_reflns_av_R_equivalents 0.0375
_diffrn_reflns_av_unetI/netI 0.0333
_diffrn_reflns_limit_h_max 14
_diffrn_reflns_limit_h_min -14
_diffrn_reflns_limit_k_max 7
_diffrn_reflns_limit_k_min -11
_diffrn_reflns_limit_l_max 32
_diffrn_reflns_limit_l_min -32
_diffrn_reflns_number 29974
_diffrn_reflns_theta_full 66.05
_diffrn_reflns_theta_max 66.05
_diffrn_reflns_theta_min 3.84
_diffrn_source 'fine-focus sealed tube'
_exptl_absorpt_coefficient_mu 2.684
_exptl_absorpt_correction_T_max 0.4900
_exptl_absorpt_correction_T_min 0.4622
_exptl_absorpt_correction_type multi-scan
_exptl_absorpt_process_details sadabs
_exptl_crystal_density_diffrn 1.244
_exptl_crystal_density_method 'not measured'
_exptl_crystal_description block
_exptl_crystal_F_000 1242
_exptl_crystal_size_max 0.34
_exptl_crystal_size_mid 0.32
_exptl_crystal_size_min 0.31
_refine_diff_density_max 0.718
_refine_diff_density_min -0.421
_refine_diff_density_rms 0.065
_refine_ls_abs_structure_details 'Flack H D (1983), Acta Cryst. A39, 876-881'
_refine_ls_abs_structure_Flack 0.01(3)
_refine_ls_extinction_method none
_refine_ls_goodness_of_fit_ref 1.049
_refine_ls_hydrogen_treatment constr
_refine_ls_matrix_type full
_refine_ls_number_parameters 733
_refine_ls_number_reflns 9047
_refine_ls_number_restraints 2
_refine_ls_restrained_S_all 1.048
_refine_ls_R_factor_all 0.1051
_refine_ls_R_factor_gt 0.0796
_refine_ls_shift/su_max 0.001
_refine_ls_shift/su_mean 0.000
_refine_ls_structure_factor_coef Fsqd
_refine_ls_weighting_details 'calc w=1/[\s^2^(Fo^2^)+(0.1646P)^2^+0.5889P] where P=(Fo^2^+2Fc^2^)/3'
_refine_ls_weighting_scheme calc
_refine_ls_wR_factor_gt 0.2284
_refine_ls_wR_factor_ref 0.2594
_reflns_number_gt 6201
_reflns_number_total 9047
_reflns_threshold_expression >2sigma(I)
_cod_data_source_file am8b04113_si_002.cif
_cod_data_source_block 1
_cod_database_code 4515273
_olex2_refinement_description
;
1. Fixed Uiso
 At 1.2 times of:
  All C(H) groups, All C(H,H) groups
 At 1.5 times of:
  All C(H,H,H) groups
2. Uiso/Uaniso restraints and constraints
Uanis(Br2) = Uanis(Br2') = Uanis(Br2")
3. Others
 1*[Sof(Br2)]+1*[Sof(Br2')]+1*[Sof(Br2")]=1 with esd of 0.00001
 Sof(Br1')=1-FVAR(4)
 Sof(Br1)=FVAR(4)
4.a Secondary CH2 refined with riding coordinates:
 C34(H34A,H34B), C35(H35A,H35B), C70(H70A,H70B), C71(H71A,H71B), C73(H73A,H73B)
4.b Aromatic/amide H refined with riding coordinates:
 C1(H1), C2(H2), C4(H4), C5(H5), C6(H6), C7(H7), C9(H9), C10(H10), C12(H12),
 C13(H13), C17(H17), C18(H18), C19(H19), C20(H20), C21(H21), C23(H23), C24(H24),
  C25(H25), C26(H26), C27(H27), C29(H29), C30(H30), C31(H31), C32(H32),
 C33(H33), C37(H37), C38(H38), C40(H40), C41(H41), C42(H42), C43(H43), C45(H45),
  C46(H46), C48(H48), C49(H49), C53(H53), C54(H54), C55(H55), C56(H56),
 C57(H57), C59(H59), C60(H60), C61(H61), C62(H62), C63(H63), C65(H65), C66(H66),
  C67(H67), C68(H68), C69(H69)
4.c Idealised Me refined as rotating group:
 C36(H36A,H36B,H36C), C72(H72A,H72B,H72C)
;
_olex2_submission_special_instructions 'No special instructions were received'

loop_
_space_group_symop_id
_space_group_symop_operation_xyz
1 'x, y, z'
2 '-x, y+1/2, -z'

loop_
_atom_site_label
_atom_site_type_symbol
_atom_site_fract_x
_atom_site_fract_y
_atom_site_fract_z
_atom_site_U_iso_or_equiv
_atom_site_adp_type
_atom_site_occupancy
_atom_site_calc_flag
_atom_site_disorder_assembly
_atom_site_disorder_group
_atom_site_refinement_flags_posn
Br1 Br 0.32527(13) 0.54610(15) 0.06598(6) 0.1257(8) Uani 0.892(5) d A 1 .
Br2 Br 0.76688(18) 0.2444(3) 0.10267(7) 0.1284(7) Uani 0.561(2) d B 1 .
Br1' Br 0.2501(15) 0.490(2) 0.1018(8) 0.177(11) Uani 0.108(5) d A 2 .
Br2' Br 0.7069(3) 0.1374(5) 0.08564(11) 0.1284(7) Uani 0.365(2) d C 2 .
Br2" Br 0.6280(12) 0.017(2) 0.0505(5) 0.1284(7) Uani 0.074(2) d D 3 .
Cl1 Cl 0.4731(3) 0.3382(4) 0.16659(15) 0.1585(12) Uani 1 d . . .
Cl2 Cl 0.6454(3) 0.3160(10) 0.23888(18) 0.244(3) Uani 1 d . . .
N1 N 0.3793(6) 1.1192(11) -0.0387(2) 0.098(2) Uani 1 d . . .
N2 N -0.0113(8) -0.1556(11) -0.0186(3) 0.119(3) Uani 1 d . . .
C1 C 0.3771(8) 0.9774(14) -0.0284(3) 0.103(3) Uani 1 d . . .
H1 H 0.3797 0.9101 -0.0527 0.124 Uiso 1 calc . . R
C2 C 0.3710(8) 0.9380(12) 0.0175(3) 0.105(3) Uani 1 d . . .
H2 H 0.3725 0.8419 0.0250 0.126 Uiso 1 calc . . R
C3 C 0.3626(7) 1.0352(12) 0.0543(3) 0.099(2) Uani 1 d . . .
C4 C 0.3632(8) 1.1748(12) 0.0413(3) 0.106(3) Uani 1 d . . .
H4 H 0.3587 1.2443 0.0648 0.127 Uiso 1 calc . . R
C5 C 0.3704(8) 1.2133(12) -0.0050(3) 0.105(3) Uani 1 d . . .
H5 H 0.3688 1.3090 -0.0131 0.126 Uiso 1 calc . . R
C6 C 0.3548(8) 1.0055(15) 0.1091(4) 0.119(3) Uani 1 d . . .
H6 H 0.3386 1.0807 0.1289 0.143 Uiso 1 calc . . R
C7 C 0.3689(7) 0.8877(13) 0.1274(3) 0.104(3) Uani 1 d . . .
H7 H 0.3805 0.8125 0.1068 0.125 Uiso 1 calc . . R
C8 C 0.3690(6) 0.8561(11) 0.1792(3) 0.088(2) Uani 1 d . . .
C9 C 0.4058(7) 0.7243(12) 0.1921(3) 0.093(2) Uani 1 d . . .
H9 H 0.4241 0.6609 0.1684 0.112 Uiso 1 calc . . R
C10 C 0.4161(6) 0.6844(10) 0.2396(2) 0.0810(19) Uani 1 d . . .
H10 H 0.4418 0.5941 0.2477 0.097 Uiso 1 calc . . R
C11 C 0.3895(5) 0.7750(8) 0.2752(2) 0.0658(16) Uani 1 d . . .
C12 C 0.3466(5) 0.9088(9) 0.2629(2) 0.0780(19) Uani 1 d . . .
H12 H 0.3239 0.9695 0.2864 0.094 Uiso 1 calc . . R
C13 C 0.3386(6) 0.9489(10) 0.2151(3) 0.087(2) Uani 1 d . . .
H13 H 0.3127 1.0387 0.2066 0.105 Uiso 1 calc . . R
C14 C 0.3969(5) 0.7287(8) 0.3270(2) 0.0682(16) Uani 1 d . . .
C15 C 0.4953(5) 0.6903(8) 0.3491(2) 0.0706(17) Uani 1 d . . .
C16 C 0.5064(5) 0.6292(7) 0.3988(2) 0.0673(15) Uani 1 d . . .
C17 C 0.5873(5) 0.6798(8) 0.4327(2) 0.0754(18) Uani 1 d . . .
H17 H 0.6328 0.7533 0.4245 0.090 Uiso 1 calc . . R
C18 C 0.6003(6) 0.6222(9) 0.4779(3) 0.0819(19) Uani 1 d . . .
H18 H 0.6535 0.6574 0.5005 0.098 Uiso 1 calc . . R
C19 C 0.5340(6) 0.5118(9) 0.4897(2) 0.081(2) Uani 1 d . . .
H19 H 0.5426 0.4727 0.5204 0.097 Uiso 1 calc . . R
C20 C 0.4559(6) 0.4592(10) 0.4567(3) 0.089(2) Uani 1 d . . .
H20 H 0.4121 0.3839 0.4649 0.106 Uiso 1 calc . . R
C21 C 0.4417(5) 0.5178(8) 0.4111(3) 0.0766(18) Uani 1 d . . .
H21 H 0.3883 0.4819 0.3887 0.092 Uiso 1 calc . . R
C22 C 0.2910(5) 0.7235(8) 0.3487(2) 0.0762(18) Uani 1 d . . .
C23 C 0.2750(7) 0.7829(10) 0.3926(3) 0.094(2) Uani 1 d . . .
H23 H 0.3316 0.8278 0.4110 0.113 Uiso 1 calc . . R
C24 C 0.1623(10) 0.7720(12) 0.4095(4) 0.115(3) Uani 1 d . . .
H24 H 0.1476 0.8069 0.4396 0.138 Uiso 1 calc . . R
C25 C 0.0858(9) 0.7130(13) 0.3815(5) 0.116(3) Uani 1 d . . .
H25 H 0.0163 0.7088 0.3926 0.140 Uiso 1 calc . . R
C26 C 0.0970(7) 0.6609(12) 0.3406(4) 0.113(3) Uani 1 d . . .
H26 H 0.0382 0.6192 0.3227 0.136 Uiso 1 calc . . R
C27 C 0.1995(6) 0.6673(10) 0.3231(3) 0.091(2) Uani 1 d . . .
H27 H 0.2073 0.6318 0.2924 0.110 Uiso 1 calc . . R
C28 C 0.5990(5) 0.7100(8) 0.3264(2) 0.0727(18) Uani 1 d . . .
C29 C 0.6745(6) 0.6029(11) 0.3278(3) 0.092(2) Uani 1 d . . .
H29 H 0.6593 0.5177 0.3426 0.110 Uiso 1 calc . . R
C30 C 0.7730(7) 0.6195(14) 0.3075(3) 0.112(3) Uani 1 d . . .
H30 H 0.8224 0.5446 0.3076 0.134 Uiso 1 calc . . R
C31 C 0.7973(7) 0.7461(14) 0.2875(3) 0.106(3) Uani 1 d . . .
H31 H 0.8642 0.7571 0.2744 0.127 Uiso 1 calc . . R
C32 C 0.7260(7) 0.8569(13) 0.2862(3) 0.103(3) Uani 1 d . . .
H32 H 0.7434 0.9430 0.2725 0.124 Uiso 1 calc . . R
C33 C 0.6291(6) 0.8383(9) 0.3054(2) 0.084(2) Uani 1 d . . .
H33 H 0.5801 0.9138 0.3047 0.101 Uiso 1 calc . . R
C34 C 0.3863(8) 1.1639(13) -0.0894(3) 0.111(3) Uani 1 d . . .
H34A H 0.4289 1.0954 -0.1059 0.133 Uiso 1 calc . . R
H34B H 0.4229 1.2549 -0.0902 0.133 Uiso 1 calc . . R
C35 C 0.2711(9) 1.1754(17) -0.1149(3) 0.135(4) Uani 1 d . . .
H35A H 0.2365 1.0829 -0.1168 0.162 Uiso 1 calc . . R
H35B H 0.2264 1.2381 -0.0971 0.162 Uiso 1 calc . . R
C36 C 0.2811(13) 1.234(2) -0.1654(4) 0.198(8) Uani 1 d . . .
H36A H 0.3254 1.3177 -0.1634 0.296 Uiso 1 calc . . GR
H36B H 0.2095 1.2561 -0.1801 0.296 Uiso 1 calc . . GR
H36C H 0.3147 1.1639 -0.1845 0.296 Uiso 1 calc . . GR
C37 C 0.0823(8) -0.2009(12) 0.0064(4) 0.110(3) Uani 1 d . . .
H37 H 0.1365 -0.2436 -0.0102 0.132 Uiso 1 calc . . R
C38 C 0.0983(7) -0.1852(11) 0.0542(3) 0.096(2) Uani 1 d . . .
H38 H 0.1626 -0.2190 0.0704 0.115 Uiso 1 calc . . R
C39 C 0.0177(6) -0.1170(10) 0.0811(3) 0.089(2) Uani 1 d . . .
C40 C -0.0761(7) -0.0739(10) 0.0528(3) 0.094(2) Uani 1 d . . .
H40 H -0.1324 -0.0295 0.0675 0.112 Uiso 1 calc . . R
C41 C -0.0865(9) -0.0946(13) 0.0059(3) 0.111(3) Uani 1 d . . .
H41 H -0.1509 -0.0645 -0.0110 0.133 Uiso 1 calc . . R
C42 C 0.0356(6) -0.0939(9) 0.1319(3) 0.082(2) Uani 1 d . . .
H42 H 0.0961 -0.1361 0.1485 0.099 Uiso 1 calc . . R
C43 C -0.0302(5) -0.0153(9) 0.1565(2) 0.0765(18) Uani 1 d . . .
H43 H -0.0924 0.0195 0.1390 0.092 Uiso 1 calc . . R
C44 C -0.0183(5) 0.0236(8) 0.2070(2) 0.0687(17) Uani 1 d . . .
C45 C 0.0578(5) -0.0356(9) 0.2419(2) 0.0737(17) Uani 1 d . . .
H45 H 0.1020 -0.1100 0.2333 0.088 Uiso 1 calc . . R
C46 C 0.0678(5) 0.0129(8) 0.2873(2) 0.0716(17) Uani 1 d . . .
H46 H 0.1205 -0.0272 0.3091 0.086 Uiso 1 calc . . R
C47 C 0.0014(5) 0.1225(7) 0.3031(2) 0.0660(15) Uani 1 d . . .
C48 C -0.0782(5) 0.1782(8) 0.2689(2) 0.0758(18) Uani 1 d . . .
H48 H -0.1260 0.2479 0.2780 0.091 Uiso 1 calc . . R
C49 C -0.0857(6) 0.1313(9) 0.2227(2) 0.0813(19) Uani 1 d . . .
H49 H -0.1375 0.1721 0.2006 0.098 Uiso 1 calc . . R
C50 C 0.0111(5) 0.1802(8) 0.3524(2) 0.0707(16) Uani 1 d . . .
C51 C 0.1083(5) 0.2126(7) 0.3770(2) 0.0671(15) Uani 1 d . . .
C52 C 0.1164(5) 0.2464(8) 0.4295(2) 0.0683(16) Uani 1 d . . .
C53 C 0.1627(5) 0.3711(9) 0.4474(3) 0.081(2) Uani 1 d . . .
H53 H 0.1922 0.4348 0.4265 0.098 Uiso 1 calc . . R
C54 C 0.1657(6) 0.4019(9) 0.4951(3) 0.084(2) Uani 1 d . . .
H54 H 0.1938 0.4887 0.5059 0.101 Uiso 1 calc . . R
C55 C 0.1289(6) 0.3096(10) 0.5271(3) 0.087(2) Uani 1 d . . .
H55 H 0.1331 0.3317 0.5598 0.105 Uiso 1 calc . . R
C56 C 0.0856(6) 0.1838(10) 0.5110(3) 0.085(2) Uani 1 d . . .
H56 H 0.0600 0.1203 0.5330 0.102 Uiso 1 calc . . R
C57 C 0.0789(5) 0.1481(9) 0.4621(2) 0.0742(17) Uani 1 d . . .
H57 H 0.0502 0.0612 0.4515 0.089 Uiso 1 calc . . R
C58 C -0.0948(5) 0.1988(8) 0.3759(2) 0.0687(16) Uani 1 d . . .
C59 C -0.1203(6) 0.3258(9) 0.3975(3) 0.084(2) Uani 1 d . . .
H59 H -0.0715 0.4014 0.3979 0.101 Uiso 1 calc . . R
C60 C -0.2182(6) 0.3396(10) 0.4183(3) 0.094(2) Uani 1 d . . .
H60 H -0.2338 0.4244 0.4334 0.113 Uiso 1 calc . . R
C61 C -0.2914(6) 0.2342(11) 0.4174(3) 0.090(2) Uani 1 d . . .
H61 H -0.3571 0.2459 0.4315 0.109 Uiso 1 calc . . R
C62 C -0.2685(6) 0.1073(10) 0.3953(3) 0.090(2) Uani 1 d . . .
H62 H -0.3191 0.0335 0.3944 0.108 Uiso 1 calc . . R
C63 C -0.1716(5) 0.0906(9) 0.3747(2) 0.0769(18) Uani 1 d . . .
H63 H -0.1569 0.0054 0.3598 0.092 Uiso 1 calc . . R
C64 C 0.2171(5) 0.2158(8) 0.3555(2) 0.0765(19) Uani 1 d . . .
C65 C 0.3082(5) 0.1593(10) 0.3783(3) 0.089(2) Uani 1 d . . .
H65 H 0.3026 0.1108 0.4071 0.107 Uiso 1 calc . . R
C66 C 0.4092(6) 0.1712(12) 0.3604(4) 0.105(3) Uani 1 d . . .
H66 H 0.4706 0.1314 0.3771 0.126 Uiso 1 calc . . R
C67 C 0.4190(9) 0.2379(14) 0.3202(4) 0.117(3) Uani 1 d . . .
H67 H 0.4883 0.2450 0.3090 0.141 Uiso 1 calc . . R
C68 C 0.3346(10) 0.2967(12) 0.2941(4) 0.113(3) Uani 1 d . . .
H68 H 0.3454 0.3439 0.2656 0.136 Uiso 1 calc . . R
C69 C 0.2238(7) 0.2859(10) 0.3113(3) 0.094(2) Uani 1 d . . .
H69 H 0.1624 0.3232 0.2939 0.113 Uiso 1 calc . . R
C70 C -0.0323(12) -0.1802(17) -0.0711(4) 0.143(4) Uani 1 d . . .
H70A H -0.1051 -0.2197 -0.0777 0.171 Uiso 1 calc . . R
H70B H 0.0202 -0.2483 -0.0814 0.171 Uiso 1 calc . . R
C71 C -0.0234(14) -0.044(2) -0.0991(5) 0.168(5) Uani 1 d . . .
H71A H 0.0512 -0.0093 -0.0950 0.202 Uiso 1 calc . . R
H71B H -0.0713 0.0268 -0.0870 0.202 Uiso 1 calc . . R
C72 C -0.056(2) -0.072(3) -0.1527(7) 0.244(11) Uani 1 d . . .
H72A H -0.0739 0.0163 -0.1686 0.366 Uiso 1 calc . . GR
H72B H -0.1185 -0.1336 -0.1559 0.366 Uiso 1 calc . . GR
H72C H 0.0040 -0.1157 -0.1672 0.366 Uiso 1 calc . . GR
C73 C 0.5724(10) 0.2268(19) 0.1937(5) 0.164(6) Uani 1 d . . .
H73A H 0.5380 0.1442 0.2067 0.197 Uiso 1 calc . . R
H73B H 0.6210 0.1950 0.1701 0.197 Uiso 1 calc . . R

loop_
_atom_site_aniso_label
_atom_site_aniso_U_11
_atom_site_aniso_U_22
_atom_site_aniso_U_33
_atom_site_aniso_U_23
_atom_site_aniso_U_13
_atom_site_aniso_U_12
Br1 0.1218(11) 0.0951(9) 0.1531(13) -0.0270(8) -0.0309(9) 0.0093(7)
Br2 0.1183(13) 0.162(2) 0.1056(11) 0.0291(12) 0.0165(9) 0.0396(11)
Br1' 0.158(14) 0.158(14) 0.204(18) -0.054(13) -0.047(13) 0.023(11)
Br2' 0.1183(13) 0.162(2) 0.1056(11) 0.0291(12) 0.0165(9) 0.0396(11)
Br2" 0.1183(13) 0.162(2) 0.1056(11) 0.0291(12) 0.0165(9) 0.0396(11)
Cl1 0.157(3) 0.138(3) 0.178(3) -0.012(2) -0.005(2) 0.019(2)
Cl2 0.132(2) 0.408(10) 0.192(4) -0.065(5) 0.016(2) 0.000(4)
N1 0.096(4) 0.123(7) 0.074(4) 0.014(4) 0.010(3) -0.006(4)
N2 0.125(6) 0.141(8) 0.092(5) -0.016(5) 0.010(5) -0.014(6)
C1 0.102(6) 0.118(8) 0.089(6) -0.004(6) 0.001(4) 0.001(6)
C2 0.112(6) 0.100(7) 0.101(6) 0.018(6) -0.002(5) -0.002(5)
C3 0.109(6) 0.106(7) 0.081(5) 0.021(6) -0.003(4) -0.016(6)
C4 0.120(7) 0.113(8) 0.084(5) 0.009(5) 0.005(4) -0.003(6)
C5 0.115(6) 0.114(7) 0.086(5) 0.013(5) 0.010(4) -0.012(5)
C6 0.113(7) 0.122(10) 0.121(7) 0.005(7) 0.001(5) -0.007(6)
C7 0.092(5) 0.112(8) 0.108(6) 0.001(6) 0.000(4) 0.000(5)
C8 0.068(4) 0.126(8) 0.070(4) 0.004(5) 0.010(3) -0.015(4)
C9 0.093(5) 0.108(7) 0.078(5) -0.009(5) 0.010(4) -0.006(5)
C10 0.072(4) 0.094(5) 0.078(4) -0.003(4) 0.011(3) -0.003(4)
C11 0.053(3) 0.081(5) 0.065(3) 0.002(3) 0.011(2) -0.004(3)
C12 0.068(4) 0.092(5) 0.075(4) 0.003(4) 0.012(3) -0.001(4)
C13 0.075(4) 0.100(6) 0.086(5) 0.011(4) 0.003(3) 0.001(4)
C14 0.063(3) 0.076(4) 0.067(3) -0.004(3) 0.011(3) -0.003(3)
C15 0.063(3) 0.079(5) 0.070(3) -0.003(3) 0.005(3) -0.008(3)
C16 0.067(3) 0.067(4) 0.069(3) -0.003(3) 0.008(3) -0.005(3)
C17 0.071(4) 0.080(5) 0.074(4) -0.011(4) 0.004(3) -0.011(3)
C18 0.084(4) 0.085(5) 0.076(4) -0.016(4) 0.002(3) 0.002(4)
C19 0.082(4) 0.093(6) 0.069(4) 0.012(4) 0.009(3) 0.003(4)
C20 0.084(4) 0.084(5) 0.098(5) 0.013(4) 0.013(4) -0.014(4)
C21 0.065(3) 0.079(5) 0.086(4) 0.006(4) 0.006(3) -0.004(3)
C22 0.068(4) 0.080(5) 0.083(4) 0.014(4) 0.021(3) 0.009(3)
C23 0.101(5) 0.091(6) 0.096(5) 0.009(4) 0.032(4) 0.021(5)
C24 0.139(8) 0.109(8) 0.106(6) 0.010(6) 0.054(6) 0.029(7)
C25 0.108(7) 0.115(8) 0.129(8) 0.027(7) 0.027(6) 0.029(6)
C26 0.079(5) 0.122(8) 0.141(8) 0.028(7) 0.025(5) 0.008(5)
C27 0.070(4) 0.104(6) 0.102(5) 0.025(5) 0.014(4) 0.007(4)
C28 0.056(3) 0.094(5) 0.068(3) -0.002(4) 0.007(3) -0.010(3)
C29 0.070(4) 0.116(7) 0.090(5) 0.006(5) 0.010(3) -0.008(4)
C30 0.075(4) 0.158(10) 0.104(6) 0.002(6) 0.016(4) 0.003(6)
C31 0.074(5) 0.147(9) 0.098(5) 0.003(6) 0.012(4) -0.026(6)
C32 0.085(5) 0.135(8) 0.088(5) 0.011(5) 0.002(4) -0.040(6)
C33 0.077(4) 0.099(6) 0.076(4) 0.008(4) 0.004(3) -0.025(4)
C34 0.113(6) 0.139(8) 0.080(5) 0.026(5) 0.010(4) 0.002(6)
C35 0.135(8) 0.180(12) 0.090(6) 0.020(7) 0.008(5) 0.015(8)
C36 0.183(13) 0.29(2) 0.119(8) 0.056(12) -0.004(8) 0.066(15)
C37 0.100(6) 0.125(8) 0.107(6) -0.019(6) 0.017(5) -0.010(6)
C38 0.085(5) 0.110(7) 0.093(5) -0.023(5) 0.006(4) 0.000(5)
C39 0.072(4) 0.108(6) 0.088(5) -0.014(4) 0.007(4) -0.008(4)
C40 0.089(5) 0.110(7) 0.082(5) -0.004(5) 0.008(4) 0.003(5)
C41 0.109(6) 0.133(8) 0.089(5) -0.013(6) 0.004(5) -0.005(6)
C42 0.068(4) 0.098(6) 0.080(4) -0.012(4) -0.004(3) 0.000(4)
C43 0.071(4) 0.096(5) 0.064(3) -0.004(3) 0.007(3) 0.004(4)
C44 0.058(3) 0.079(5) 0.069(3) 0.000(3) 0.005(3) -0.003(3)
C45 0.057(3) 0.082(5) 0.081(4) -0.006(4) 0.006(3) 0.004(3)
C46 0.062(3) 0.080(5) 0.072(4) -0.001(3) -0.002(3) 0.005(3)
C47 0.062(3) 0.065(4) 0.070(3) 0.004(3) 0.006(3) 0.001(3)
C48 0.071(4) 0.077(5) 0.079(4) 0.003(4) 0.009(3) 0.019(3)
C49 0.074(4) 0.094(5) 0.075(4) 0.008(4) 0.005(3) 0.013(4)
C50 0.062(3) 0.074(4) 0.076(4) 0.004(3) 0.011(3) 0.003(3)
C51 0.057(3) 0.073(4) 0.073(3) 0.000(3) 0.012(3) -0.006(3)
C52 0.053(3) 0.078(5) 0.075(4) -0.009(4) 0.014(3) -0.003(3)
C53 0.071(4) 0.088(5) 0.087(5) -0.004(4) 0.016(3) -0.001(4)
C54 0.074(4) 0.085(5) 0.094(5) -0.018(4) 0.010(4) 0.000(4)
C55 0.085(4) 0.102(6) 0.076(4) -0.015(5) 0.014(3) 0.004(5)
C56 0.079(4) 0.101(6) 0.076(4) 0.001(4) 0.021(3) 0.009(4)
C57 0.066(3) 0.078(5) 0.080(4) -0.007(4) 0.011(3) -0.002(3)
C58 0.060(3) 0.070(4) 0.075(4) -0.004(3) 0.003(3) 0.006(3)
C59 0.070(4) 0.086(5) 0.096(5) -0.008(4) 0.005(3) 0.008(4)
C60 0.078(4) 0.097(6) 0.108(6) -0.024(5) 0.005(4) 0.024(5)
C61 0.065(4) 0.108(7) 0.098(5) -0.006(5) 0.005(3) 0.019(4)
C62 0.067(4) 0.109(7) 0.094(5) -0.003(5) 0.004(3) -0.003(4)
C63 0.064(3) 0.084(5) 0.082(4) -0.004(4) 0.005(3) 0.006(3)
C64 0.071(4) 0.080(5) 0.080(4) -0.019(4) 0.019(3) -0.017(4)
C65 0.066(4) 0.104(6) 0.099(5) -0.031(5) 0.011(3) -0.002(4)
C66 0.073(4) 0.121(8) 0.124(7) -0.037(6) 0.022(4) -0.014(5)
C67 0.097(6) 0.125(9) 0.135(8) -0.042(7) 0.040(6) -0.032(6)
C68 0.125(7) 0.111(7) 0.110(6) -0.019(6) 0.051(6) -0.032(6)
C69 0.096(5) 0.091(6) 0.098(5) -0.015(5) 0.027(4) -0.020(4)
C70 0.157(10) 0.163(12) 0.111(7) -0.024(8) 0.023(7) -0.005(9)
C71 0.176(12) 0.192(15) 0.140(10) -0.009(11) 0.033(9) 0.000(12)
C72 0.30(3) 0.28(3) 0.159(14) -0.034(16) 0.036(15) 0.03(2)
C73 0.136(9) 0.217(16) 0.139(9) -0.037(10) 0.012(7) 0.039(10)

loop_
_atom_type_symbol
_atom_type_description
_atom_type_scat_dispersion_real
_atom_type_scat_dispersion_imag
_atom_type_scat_source
C C 0.0181 0.0091 'International Tables Vol C Tables 4.2.6.8 and 6.1.1.4'
H H 0.0000 0.0000 'International Tables Vol C Tables 4.2.6.8 and 6.1.1.4'
N N 0.0311 0.0180 'International Tables Vol C Tables 4.2.6.8 and 6.1.1.4'
Cl Cl 0.3639 0.7018 'International Tables Vol C Tables 4.2.6.8 and 6.1.1.4'
Br Br -0.6763 1.2805 'International Tables Vol C Tables 4.2.6.8 and 6.1.1.4'

loop_
_geom_angle_atom_site_label_1
_geom_angle_atom_site_label_2
_geom_angle_atom_site_label_3
_geom_angle
C1 N1 C34 118.9(9)
C5 N1 C1 120.7(8)
C5 N1 C34 120.4(9)
C37 N2 C70 121.7(10)
C41 N2 C37 117.8(8)
C41 N2 C70 120.4(10)
N1 C1 H1 120.8
C2 C1 N1 118.4(10)
C2 C1 H1 120.8
C1 C2 H2 118.8
C1 C2 C3 122.4(10)
C3 C2 H2 118.8
C2 C3 C6 128.1(10)
C4 C3 C2 116.1(8)
C4 C3 C6 115.7(10)
C3 C4 H4 119.5
C5 C4 C3 121.0(10)
C5 C4 H4 119.5
N1 C5 C4 121.4(10)
N1 C5 H5 119.3
C4 C5 H5 119.3
C3 C6 H6 118.4
C7 C6 C3 123.3(12)
C7 C6 H6 118.4
C6 C7 H7 117.4
C6 C7 C8 125.2(11)
C8 C7 H7 117.4
C9 C8 C7 114.5(8)
C9 C8 C13 119.1(7)
C13 C8 C7 126.3(9)
C8 C9 H9 119.8
C8 C9 C10 120.4(8)
C10 C9 H9 119.8
C9 C10 H10 119.4
C9 C10 C11 121.3(8)
C11 C10 H10 119.4
C10 C11 C12 119.4(6)
C10 C11 C14 121.0(7)
C12 C11 C14 119.4(6)
C11 C12 H12 120.6
C13 C12 C11 118.7(7)
C13 C12 H12 120.6
C8 C13 H13 119.5
C12 C13 C8 120.9(8)
C12 C13 H13 119.5
C15 C14 C11 119.7(5)
C15 C14 C22 125.7(6)
C22 C14 C11 114.6(5)
C14 C15 C16 122.3(5)
C14 C15 C28 122.3(6)
C28 C15 C16 115.4(5)
C17 C16 C15 120.0(6)
C21 C16 C15 121.0(6)
C21 C16 C17 119.0(6)
C16 C17 H17 119.7
C18 C17 C16 120.5(7)
C18 C17 H17 119.7
C17 C18 H18 120.2
C17 C18 C19 119.6(7)
C19 C18 H18 120.2
C18 C19 H19 119.7
C20 C19 C18 120.7(7)
C20 C19 H19 119.7
C19 C20 H20 120.0
C19 C20 C21 120.0(7)
C21 C20 H20 120.0
C16 C21 C20 120.2(6)
C16 C21 H21 119.9
C20 C21 H21 119.9
C23 C22 C14 123.0(7)
C23 C22 C27 116.5(6)
C27 C22 C14 120.3(6)
C22 C23 H23 121.5
C22 C23 C24 117.0(9)
C24 C23 H23 121.5
C23 C24 H24 120.6
C25 C24 C23 118.7(9)
C25 C24 H24 120.6
C24 C25 H25 117.1
C26 C25 C24 125.8(11)
C26 C25 H25 117.1
C25 C26 H26 120.9
C25 C26 C27 118.1(11)
C27 C26 H26 120.9
C22 C27 C26 123.7(9)
C22 C27 H27 118.2
C26 C27 H27 118.2
C29 C28 C15 119.8(7)
C29 C28 C33 116.7(6)
C33 C28 C15 123.4(7)
C28 C29 H29 119.5
C28 C29 C30 121.0(9)
C30 C29 H29 119.5
C29 C30 H30 120.2
C31 C30 C29 119.6(10)
C31 C30 H30 120.2
C30 C31 H31 119.2
C32 C31 C30 121.6(8)
C32 C31 H31 119.2
C31 C32 H32 120.9
C33 C32 C31 118.1(9)
C33 C32 H32 120.9
C28 C33 H33 118.5
C32 C33 C28 122.9(9)
C32 C33 H33 118.5
N1 C34 H34A 109.7
N1 C34 H34B 109.7
N1 C34 C35 109.9(7)
H34A C34 H34B 108.2
C35 C34 H34A 109.7
C35 C34 H34B 109.7
C34 C35 H35A 110.0
C34 C35 H35B 110.0
H35A C35 H35B 108.4
C36 C35 C34 108.3(10)
C36 C35 H35A 110.0
C36 C35 H35B 110.0
C35 C36 H36A 109.5
C35 C36 H36B 109.5
C35 C36 H36C 109.5
H36A C36 H36B 109.5
H36A C36 H36C 109.5
H36B C36 H36C 109.5
N2 C37 H37 119.3
C38 C37 N2 121.5(9)
C38 C37 H37 119.3
C37 C38 H38 119.5
C37 C38 C39 121.0(8)
C39 C38 H38 119.5
C40 C39 C38 113.9(7)
C40 C39 C42 124.3(7)
C42 C39 C38 121.7(7)
C39 C40 H40 119.2
C41 C40 C39 121.5(8)
C41 C40 H40 119.2
N2 C41 H41 117.9
C40 C41 N2 124.2(10)
C40 C41 H41 117.9
C39 C42 H42 118.5
C43 C42 C39 123.1(7)
C43 C42 H42 118.5
C42 C43 H43 115.7
C42 C43 C44 128.7(7)
C44 C43 H43 115.7
C45 C44 C43 125.4(6)
C49 C44 C43 118.2(6)
C49 C44 C45 116.5(6)
C44 C45 H45 119.3
C46 C45 C44 121.4(7)
C46 C45 H45 119.3
C45 C46 H46 118.8
C45 C46 C47 122.4(6)
C47 C46 H46 118.8
C46 C47 C50 124.0(6)
C48 C47 C46 116.6(6)
C48 C47 C50 119.5(6)
C47 C48 H48 119.7
C49 C48 C47 120.7(6)
C49 C48 H48 119.7
C44 C49 H49 118.8
C48 C49 C44 122.5(6)
C48 C49 H49 118.8
C47 C50 C58 116.1(5)
C51 C50 C47 123.6(5)
C51 C50 C58 120.3(6)
C50 C51 C52 121.8(5)
C50 C51 C64 124.9(6)
C52 C51 C64 113.2(5)
C53 C52 C51 121.9(6)
C53 C52 C57 118.4(6)
C57 C52 C51 119.6(6)
C52 C53 H53 119.5
C54 C53 C52 120.9(7)
C54 C53 H53 119.5
C53 C54 H54 119.2
C55 C54 C53 121.6(8)
C55 C54 H54 119.2
C54 C55 H55 120.4
C54 C55 C56 119.1(7)
C56 C55 H55 120.4
C55 C56 H56 119.3
C55 C56 C57 121.5(8)
C57 C56 H56 119.3
C52 C57 H57 120.8
C56 C57 C52 118.3(7)
C56 C57 H57 120.8
C59 C58 C50 121.3(6)
C63 C58 C50 120.6(6)
C63 C58 C59 118.1(6)
C58 C59 H59 120.1
C60 C59 C58 119.8(8)
C60 C59 H59 120.1
C59 C60 H60 119.2
C61 C60 C59 121.7(8)
C61 C60 H60 119.2
C60 C61 H61 120.3
C60 C61 C62 119.5(7)
C62 C61 H61 120.3
C61 C62 H62 120.0
C63 C62 C61 119.9(8)
C63 C62 H62 120.0
C58 C63 H63 119.5
C62 C63 C58 121.0(7)
C62 C63 H63 119.5
C65 C64 C51 122.1(7)
C65 C64 C69 119.5(7)
C69 C64 C51 118.3(7)
C64 C65 H65 119.0
C64 C65 C66 122.1(9)
C66 C65 H65 119.0
C65 C66 H66 120.0
C67 C66 C65 120.1(10)
C67 C66 H66 120.0
C66 C67 H67 118.4
C66 C67 C68 123.2(9)
C68 C67 H67 118.4
C67 C68 H68 120.4
C67 C68 C69 119.1(9)
C69 C68 H68 120.4
C64 C69 C68 115.9(9)
C64 C69 H69 122.1
C68 C69 H69 122.1
N2 C70 H70A 109.4
N2 C70 H70B 109.4
N2 C70 C71 111.2(12)
H70A C70 H70B 108.0
C71 C70 H70A 109.4
C71 C70 H70B 109.4
C70 C71 H71A 109.8
C70 C71 H71B 109.8
C70 C71 C72 109.6(16)
H71A C71 H71B 108.2
C72 C71 H71A 109.8
C72 C71 H71B 109.8
C71 C72 H72A 109.5
C71 C72 H72B 109.5
C71 C72 H72C 109.5
H72A C72 H72B 109.5
H72A C72 H72C 109.5
H72B C72 H72C 109.5
Cl1 C73 H73A 109.9
Cl1 C73 H73B 109.9
Cl2 C73 Cl1 109.2(10)
Cl2 C73 H73A 109.9
Cl2 C73 H73B 109.9
H73A C73 H73B 108.3

loop_
_geom_bond_atom_site_label_1
_geom_bond_atom_site_label_2
_geom_bond_distance
Cl1 C73 1.734(15)
Cl2 C73 1.704(15)
N1 C1 1.370(13)
N1 C5 1.304(12)
N1 C34 1.480(10)
N2 C37 1.360(13)
N2 C41 1.322(13)
N2 C70 1.481(13)
C1 H1 0.9300
C1 C2 1.339(12)
C2 H2 0.9300
C2 C3 1.386(14)
C3 C4 1.367(14)
C3 C6 1.561(13)
C4 H4 0.9300
C4 C5 1.350(12)
C5 H5 0.9300
C6 H6 0.9300
C6 C7 1.229(14)
C7 H7 0.9300
C7 C8 1.474(12)
C8 C9 1.361(13)
C8 C13 1.401(12)
C9 H9 0.9300
C9 C10 1.370(11)
C10 H10 0.9300
C10 C11 1.370(10)
C11 C12 1.400(11)
C11 C14 1.501(9)
C12 H12 0.9300
C12 C13 1.378(10)
C13 H13 0.9300
C14 C15 1.356(9)
C14 C22 1.476(8)
C15 C16 1.494(9)
C15 C28 1.478(8)
C16 C17 1.395(9)
C16 C21 1.377(9)
C17 H17 0.9300
C17 C18 1.367(10)
C18 H18 0.9300
C18 C19 1.377(11)
C19 H19 0.9300
C19 C20 1.363(11)
C20 H20 0.9300
C20 C21 1.382(10)
C21 H21 0.9300
C22 C23 1.373(11)
C22 C27 1.383(11)
C23 H23 0.9300
C23 C24 1.497(13)
C24 H24 0.9300
C24 C25 1.294(16)
C25 H25 0.9300
C25 C26 1.258(15)
C26 H26 0.9300
C26 C27 1.384(11)
C27 H27 0.9300
C28 C29 1.368(11)
C28 C33 1.406(11)
C29 H29 0.9300
C29 C30 1.381(11)
C30 H30 0.9300
C30 C31 1.362(15)
C31 H31 0.9300
C31 C32 1.362(14)
C32 H32 0.9300
C32 C33 1.352(11)
C33 H33 0.9300
C34 H34A 0.9700
C34 H34B 0.9700
C34 C35 1.531(14)
C35 H35A 0.9700
C35 H35B 0.9700
C35 C36 1.523(16)
C36 H36A 0.9600
C36 H36B 0.9600
C36 H36C 0.9600
C37 H37 0.9300
C37 C38 1.338(12)
C38 H38 0.9300
C38 C39 1.438(11)
C39 C40 1.398(11)
C39 C42 1.431(10)
C40 H40 0.9300
C40 C41 1.315(11)
C41 H41 0.9300
C42 H42 0.9300
C42 C43 1.326(10)
C43 H43 0.9300
C43 C44 1.447(9)
C44 C45 1.405(9)
C44 C49 1.402(10)
C45 H45 0.9300
C45 C46 1.341(9)
C46 H46 0.9300
C46 C47 1.409(9)
C47 C48 1.408(9)
C47 C50 1.472(9)
C48 H48 0.9300
C48 C49 1.355(10)
C49 H49 0.9300
C50 C51 1.358(9)
C50 C58 1.508(8)
C51 C52 1.490(9)
C51 C64 1.505(8)
C52 C53 1.382(10)
C52 C57 1.403(10)
C53 H53 0.9300
C53 C54 1.356(10)
C54 H54 0.9300
C54 C55 1.351(12)
C55 H55 0.9300
C55 C56 1.361(12)
C56 H56 0.9300
C56 C57 1.398(10)
C57 H57 0.9300
C58 C59 1.388(10)
C58 C63 1.387(10)
C59 H59 0.9300
C59 C60 1.381(10)
C60 H60 0.9300
C60 C61 1.338(12)
C61 H61 0.9300
C61 C62 1.386(12)
C62 H62 0.9300
C62 C63 1.369(9)
C63 H63 0.9300
C64 C65 1.347(11)
C64 C69 1.406(11)
C65 H65 0.9300
C65 C66 1.375(11)
C66 H66 0.9300
C66 C67 1.299(15)
C67 H67 0.9300
C67 C68 1.333(15)
C68 H68 0.9300
C68 C69 1.478(12)
C69 H69 0.9300
C70 H70A 0.9700
C70 H70B 0.9700
C70 C71 1.51(2)
C71 H71A 0.9700
C71 H71B 0.9700
C71 C72 1.54(2)
C72 H72A 0.9600
C72 H72B 0.9600
C72 H72C 0.9600
C73 H73A 0.9700
C73 H73B 0.9700
